data_2210685
loop_
_publ_author_name
'Feng Li'
'Han-Dong Yin'
'Jun Zhai'
'Da-Qi Wang'

_publ_section_title Tris(<i>N</i>,<i>N</i>-dibenzylcarbamato-\k^2^<i>S</i>,<i>S</i>')bismuth(III)
_journal_coeditor_code KJ2019
_journal_issue 10
_journal_name_full 'Acta Crystallographica Section E'
_journal_page_first m2552
_journal_page_last m2554
_journal_paper_doi 10.1107/S1600536806036488
_journal_volume 62
_journal_year 2006
_chemical_formula_iupac '[Bi (C15 H14 N1 S2)3]'
_chemical_formula_moiety 'C45 H42 Bi N3 S6'
_chemical_formula_sum 'C45 H42 Bi N3 S6'
_chemical_formula_weight 1026.16
_chemical_name_systematic
;
Tris(N,N-dibenzylcarbamato-\k^2^S,S')bismuth(III)
;
_space_group_IT_number 2
_symmetry_cell_setting triclinic
_symmetry_space_group_name_Hall '-P 1'
_symmetry_space_group_name_H-M 'P -1'
_atom_sites_solution_hydrogens geom
_atom_sites_solution_primary direct
_atom_sites_solution_secondary difmap
_audit_creation_method SHELXL97
_cell_angle_alpha 93.785(13)
_cell_angle_beta 99.392(13)
_cell_angle_gamma 106.116(13)
_cell_formula_units_Z 2
_cell_length_a 10.004(9)
_cell_length_b 13.319(12)
_cell_length_c 17.439(16)
_cell_measurement_reflns_used 2088
_cell_measurement_temperature 298(2)
_cell_measurement_theta_max 19.620
_cell_measurement_theta_min 2.281
_cell_volume 2187(3)
_computing_cell_refinement 'SAINT (Bruker, 1998)'
_computing_data_collection 'SMART (Bruker, 1998)'
_computing_data_reduction SAINT
_computing_molecular_graphics 'SHELXTL (Sheldrick, 1997b)'
_computing_publication_material SHELXTL
_computing_structure_refinement 'SHELXL97 (Sheldrick, 1997a)'
_computing_structure_solution 'SHELXS97 (Sheldrick, 1997a)'
_diffrn_ambient_temperature 298(2)
_diffrn_measured_fraction_theta_full 0.980
_diffrn_measured_fraction_theta_max 0.980
_diffrn_measurement_device_type 'Siemens SMART CCD area-detector'
_diffrn_measurement_method '\f and \w'
_diffrn_radiation_monochromator graphite
_diffrn_radiation_source 'fine-focus sealed tube'
_diffrn_radiation_type MoK\a
_diffrn_radiation_wavelength 0.71073
_diffrn_reflns_av_R_equivalents 0.0738
_diffrn_reflns_av_sigmaI/netI 0.1987
_diffrn_reflns_limit_h_max 10
_diffrn_reflns_limit_h_min -11
_diffrn_reflns_limit_k_max 13
_diffrn_reflns_limit_k_min -15
_diffrn_reflns_limit_l_max 20
_diffrn_reflns_limit_l_min -20
_diffrn_reflns_number 11052
_diffrn_reflns_theta_full 25.01
_diffrn_reflns_theta_max 25.01
_diffrn_reflns_theta_min 1.88
_diffrn_standards_number 0
_exptl_absorpt_coefficient_mu 4.352
_exptl_absorpt_correction_T_max 0.3551
_exptl_absorpt_correction_T_min 0.3365
_exptl_absorpt_correction_type multi-scan
_exptl_absorpt_process_details '(SADABS; Sheldrick, 1996)'
_exptl_crystal_colour orange-red
_exptl_crystal_density_diffrn 1.558
_exptl_crystal_density_method 'not measured'
_exptl_crystal_description block
_exptl_crystal_F_000 1024
_exptl_crystal_size_max 0.32
_exptl_crystal_size_mid 0.31
_exptl_crystal_size_min 0.30
_refine_diff_density_max 2.436
_refine_diff_density_min -2.831
_refine_ls_extinction_method none
_refine_ls_goodness_of_fit_ref 1.005
_refine_ls_hydrogen_treatment constr
_refine_ls_matrix_type full
_refine_ls_number_parameters 496
_refine_ls_number_reflns 7536
_refine_ls_number_restraints 864
_refine_ls_restrained_S_all 0.959
_refine_ls_R_factor_all 0.1679
_refine_ls_R_factor_gt 0.0799
_refine_ls_shift/su_max 0.000
_refine_ls_shift/su_mean 0.000
_refine_ls_structure_factor_coef Fsqd
_refine_ls_weighting_details 'calc w = 1/[\s^2^(Fo^2^)+(0.092P)^2^] where P=(Fo^2^+2Fc^2^)/3'
_refine_ls_weighting_scheme calc
_refine_ls_wR_factor_gt 0.1762
_refine_ls_wR_factor_ref 0.2225
_reflns_number_gt 3897
_reflns_number_total 7536
_reflns_threshold_expression I>2\s(I)
_cod_data_source_file kj2019.cif
_cod_data_source_block I
_cod_depositor_comments
;
The following automatic conversions were performed:
'_symmetry_cell_setting' value 'Triclinic' changed to 'triclinic'
according to '/home/saulius/struct/CIF-dictionaries/cif_core.dic'
dictionary named 'cif_core.dic' version 2.4.1 from 2010-06-29.

Automatic conversion script
Id: cif_fix_enum 1527 2010-12-29 10:47:43Z saulius 

The following automatic conversions were performed:

'_symmetry_cell_setting' value 'Triclinic' changed to 'triclinic'
according to /home/saulius/struct/CIF-dictionaries/cif_core.dic
dictionary named 'cif_core.dic' version 2.4.1 from 2010-06-29.

Automatic conversion script
Id: cif_fix_values 1715 2011-07-08 13:25:40Z adriana 
;
_cod_database_code 2210685
_cod_database_fobs_code 2210685

loop_
_symmetry_equiv_pos_as_xyz
'x, y, z'
'-x, -y, -z'

loop_
_atom_site_type_symbol
_atom_site_label
_atom_site_fract_x
_atom_site_fract_y
_atom_site_fract_z
_atom_site_U_iso_or_equiv
_atom_site_adp_type
_atom_site_calc_flag
_atom_site_refinement_flags
_atom_site_occupancy
Bi Bi1 0.13879(6) 0.70229(4) 0.22065(4) 0.0477(3) Uani d . 1
S S1 0.3446(4) 0.8725(3) 0.2908(3) 0.0521(11) Uani d . 1
S S2 0.0474(4) 0.8555(3) 0.3114(3) 0.0632(13) Uani d . 1
S S3 0.2532(4) 0.6001(3) 0.3326(2) 0.0538(11) Uani d . 1
S S4 -0.0086(5) 0.4757(3) 0.2190(3) 0.0717(15) Uani d . 1
S S5 0.3289(4) 0.6630(4) 0.1400(3) 0.0599(12) Uani d . 1
S S6 0.1318(4) 0.7785(4) 0.0682(3) 0.0565(11) Uani d . 1
N N1 0.2767(12) 1.0051(9) 0.3893(7) 0.047(3) Uani d . 1
N N2 0.1614(12) 0.3909(8) 0.3108(7) 0.041(3) Uani d . 1
N N3 0.3089(11) 0.7121(10) -0.0073(7) 0.047(3) Uani d . 1
C C1 0.2276(16) 0.9194(11) 0.3375(9) 0.050(2) Uani d U 1
C C2 0.1860(16) 1.0479(11) 0.4338(9) 0.052(2) Uani d U 1
H H2A 0.0882 1.0219 0.4066 0.062 Uiso calc R 1
H H2B 0.2149 1.1240 0.4367 0.062 Uiso calc R 1
C C3 0.1972(16) 1.0154(10) 0.5174(9) 0.055(2) Uani d DU 1
C C4 0.1642(16) 0.9124(11) 0.5327(9) 0.056(2) Uani d DU 1
H H4 0.1292 0.8598 0.4906 0.067 Uiso calc R 1
C C5 0.1803(16) 0.8829(12) 0.6075(8) 0.059(3) Uani d DU 1
H H5 0.1577 0.8120 0.6148 0.070 Uiso calc R 1
C C6 0.2299(16) 0.9591(11) 0.6711(9) 0.061(3) Uani d DU 1
H H6 0.2421 0.9411 0.7218 0.074 Uiso calc R 1
C C7 0.2608(16) 1.0626(11) 0.6572(9) 0.060(3) Uani d DU 1
H H7 0.2939 1.1148 0.6996 0.071 Uiso calc R 1
C C8 0.2446(16) 1.0917(12) 0.5832(8) 0.060(2) Uani d DU 1
H H8 0.2652 1.1626 0.5764 0.073 Uiso calc R 1
C C9 0.4307(16) 1.0555(11) 0.4194(9) 0.055(2) Uani d U 1
H H9A 0.4815 1.0063 0.4066 0.066 Uiso calc R 1
H H9B 0.4460 1.0683 0.4760 0.066 Uiso calc R 1
C C10 0.4951(16) 1.1602(11) 0.3875(10) 0.052(2) Uani d U 1
C C11 0.5802(16) 1.2449(11) 0.4414(10) 0.055(3) Uani d U 1
H H11 0.5892 1.2413 0.4950 0.066 Uiso calc R 1
C C12 0.6516(17) 1.3353(12) 0.4116(10) 0.059(3) Uani d U 1
H H12 0.7132 1.3910 0.4465 0.071 Uiso calc R 1
C C13 0.6351(17) 1.3452(12) 0.3349(10) 0.060(3) Uani d U 1
H H13 0.6810 1.4079 0.3176 0.072 Uiso calc R 1
C C14 0.5478(17) 1.2598(12) 0.2809(10) 0.061(3) Uani d U 1
H H14 0.5371 1.2651 0.2275 0.074 Uiso calc R 1
C C15 0.4763(17) 1.1659(12) 0.3086(10) 0.059(2) Uani d U 1
H H15 0.4175 1.1090 0.2737 0.070 Uiso calc R 1
C C16 0.1322(16) 0.4793(11) 0.2887(9) 0.050(2) Uani d U 1
C C17 0.0639(16) 0.2859(11) 0.2800(9) 0.053(2) Uani d U 1
H H17A -0.0278 0.2930 0.2573 0.064 Uiso calc R 1
H H17B 0.0511 0.2435 0.3229 0.064 Uiso calc R 1
C C18 0.1191(15) 0.2288(11) 0.2173(9) 0.049(2) Uani d U 1
C C19 0.1024(16) 0.1187(12) 0.2206(9) 0.054(3) Uani d U 1
H H19 0.0654 0.0853 0.2609 0.064 Uiso calc R 1
C C20 0.1432(16) 0.0611(13) 0.1615(9) 0.056(3) Uani d U 1
H H20 0.1333 -0.0103 0.1626 0.067 Uiso calc R 1
C C21 0.1960(16) 0.1117(13) 0.1044(10) 0.058(3) Uani d U 1
H H21 0.2268 0.0744 0.0674 0.070 Uiso calc R 1
C C22 0.2072(16) 0.2161(13) 0.0972(10) 0.060(3) Uani d U 1
H H22 0.2396 0.2468 0.0548 0.071 Uiso calc R 1
C C23 0.1688(16) 0.2755(13) 0.1553(9) 0.055(2) Uani d U 1
H H23 0.1772 0.3462 0.1518 0.066 Uiso calc R 1
C C24 0.2786(15) 0.3921(11) 0.3731(9) 0.051(2) Uani d U 1
H H24A 0.3556 0.4554 0.3737 0.061 Uiso calc R 1
H H24B 0.3123 0.3323 0.3611 0.061 Uiso calc R 1
C C25 0.2417(16) 0.3881(11) 0.4543(9) 0.051(2) Uani d U 1
C C26 0.1093(17) 0.3888(11) 0.4695(10) 0.054(2) Uani d U 1
H H26 0.0391 0.3921 0.4284 0.065 Uiso calc R 1
C C27 0.0804(18) 0.3848(12) 0.5436(10) 0.059(3) Uani d U 1
H H27 -0.0081 0.3858 0.5529 0.071 Uiso calc R 1
C C28 0.1829(18) 0.3794(12) 0.6031(10) 0.060(3) Uani d U 1
H H28 0.1618 0.3751 0.6530 0.072 Uiso calc R 1
C C29 0.3148(18) 0.3800(12) 0.5932(10) 0.060(3) Uani d U 1
H H29 0.3844 0.3784 0.6352 0.072 Uiso calc R 1
C C30 0.3411(17) 0.3831(11) 0.5182(9) 0.055(3) Uani d U 1
H H30 0.4302 0.3817 0.5100 0.066 Uiso calc R 1
C C31 0.2600(16) 0.7178(12) 0.0588(10) 0.055(3) Uani d U 1
C C32 0.4210(16) 0.6629(12) -0.0143(9) 0.057(2) Uani d U 1
H H32A 0.4634 0.6526 0.0376 0.068 Uiso calc R 1
H H32B 0.4941 0.7107 -0.0357 0.068 Uiso calc R 1
C C33 0.3699(15) 0.5554(10) -0.0667(8) 0.058(2) Uani d DU 1
C C34 0.2664(15) 0.4734(10) -0.0485(8) 0.063(2) Uani d DU 1
H H34 0.2235 0.4833 -0.0063 0.075 Uiso calc R 1
C C35 0.2261(15) 0.3759(10) -0.0929(9) 0.068(3) Uani d DU 1
H H35 0.1593 0.3188 -0.0799 0.082 Uiso calc R 1
C C36 0.2884(16) 0.3661(11) -0.1573(9) 0.069(3) Uani d DU 1
H H36 0.2595 0.3018 -0.1887 0.082 Uiso calc R 1
C C37 0.3880(16) 0.4448(11) -0.1763(8) 0.068(3) Uani d DU 1
H H37 0.4272 0.4355 -0.2201 0.081 Uiso calc R 1
C C38 0.4322(14) 0.5409(10) -0.1296(8) 0.062(3) Uani d DU 1
H H38 0.5044 0.5957 -0.1409 0.074 Uiso calc R 1
C C39 0.2437(16) 0.7467(12) -0.0788(9) 0.055(2) Uani d U 1
H H39A 0.1424 0.7295 -0.0802 0.067 Uiso calc R 1
H H39B 0.2575 0.7065 -0.1236 0.067 Uiso calc R 1
C C40 0.2983(14) 0.8621(12) -0.0876(9) 0.056(2) Uani d DU 1
C C41 0.2107(16) 0.9276(11) -0.0873(9) 0.061(3) Uani d DU 1
H H41 0.1191 0.9009 -0.0782 0.073 Uiso calc R 1
C C42 0.2591(16) 1.0328(12) -0.1004(9) 0.065(3) Uani d DU 1
H H42 0.1994 1.0752 -0.0996 0.078 Uiso calc R 1
C C43 0.3922(15) 1.0742(13) -0.1143(9) 0.064(3) Uani d DU 1
H H43 0.4224 1.1443 -0.1233 0.077 Uiso calc R 1
C C44 0.4823(17) 1.0127(11) -0.1152(9) 0.065(3) Uani d DU 1
H H44 0.5728 1.0411 -0.1254 0.078 Uiso calc R 1
C C45 0.4377(15) 0.9067(11) -0.1008(9) 0.061(3) Uani d DU 1
H H45 0.4998 0.8659 -0.0999 0.074 Uiso calc R 1

loop_
_atom_site_aniso_label
_atom_site_aniso_U_11
_atom_site_aniso_U_22
_atom_site_aniso_U_33
_atom_site_aniso_U_12
_atom_site_aniso_U_13
_atom_site_aniso_U_23
Bi1 0.0495(4) 0.0264(3) 0.0620(4) 0.0049(2) 0.0117(3) -0.0063(3)
S1 0.040(2) 0.030(2) 0.081(3) 0.0028(17) 0.018(2) -0.010(2)
S2 0.039(2) 0.043(2) 0.102(4) 0.0042(19) 0.021(2) -0.016(2)
S3 0.054(2) 0.0241(19) 0.064(3) -0.0045(18) -0.010(2) -0.0098(19)
S4 0.057(3) 0.036(2) 0.095(4) -0.001(2) -0.028(3) -0.012(2)
S5 0.059(3) 0.063(3) 0.067(3) 0.032(2) 0.016(2) 0.003(2)
S6 0.052(3) 0.064(3) 0.065(3) 0.028(2) 0.022(2) 0.013(2)
N1 0.044(7) 0.024(6) 0.074(9) 0.006(6) 0.021(7) 0.004(6)
N2 0.049(7) 0.016(6) 0.048(7) -0.002(5) 0.006(6) -0.007(5)
N3 0.030(7) 0.052(8) 0.056(8) 0.010(6) 0.012(6) -0.002(7)
C1 0.053(4) 0.031(4) 0.062(5) 0.007(4) 0.012(4) -0.005(4)
C2 0.054(4) 0.033(4) 0.064(5) 0.008(4) 0.011(4) -0.008(4)
C3 0.056(4) 0.039(4) 0.065(4) 0.009(4) 0.013(4) -0.008(4)
C4 0.059(4) 0.038(4) 0.064(4) 0.005(4) 0.013(4) -0.008(4)
C5 0.059(5) 0.043(5) 0.068(5) 0.008(4) 0.013(5) -0.006(5)
C6 0.061(5) 0.050(5) 0.067(5) 0.009(5) 0.012(5) -0.007(5)
C7 0.062(5) 0.045(5) 0.065(5) 0.009(4) 0.014(5) -0.013(5)
C8 0.062(4) 0.042(4) 0.069(5) 0.004(4) 0.012(4) -0.009(4)
C9 0.056(4) 0.035(4) 0.065(4) 0.005(4) 0.007(4) -0.004(4)
C10 0.054(4) 0.032(4) 0.063(4) 0.005(4) 0.009(4) -0.005(4)
C11 0.058(5) 0.033(4) 0.066(5) 0.002(4) 0.007(4) -0.001(4)
C12 0.060(5) 0.034(4) 0.071(5) 0.000(4) 0.006(5) -0.005(4)
C13 0.064(5) 0.033(4) 0.071(5) -0.001(4) 0.009(5) 0.000(5)
C14 0.065(5) 0.036(5) 0.069(5) -0.004(4) 0.007(5) -0.001(5)
C15 0.061(5) 0.036(4) 0.068(5) 0.001(4) 0.005(4) -0.001(4)
C16 0.052(4) 0.030(4) 0.060(5) 0.005(4) 0.009(4) -0.008(4)
C17 0.056(4) 0.033(4) 0.062(4) 0.004(4) 0.008(4) -0.008(4)
C18 0.050(4) 0.035(4) 0.059(4) 0.011(4) 0.009(4) -0.007(4)
C19 0.054(5) 0.039(4) 0.061(5) 0.009(4) 0.006(4) -0.006(4)
C20 0.055(5) 0.042(5) 0.066(5) 0.012(4) 0.005(5) -0.008(5)
C21 0.054(5) 0.050(5) 0.063(5) 0.010(4) 0.006(5) -0.010(5)
C22 0.056(5) 0.051(5) 0.064(5) 0.007(5) 0.009(5) -0.005(5)
C23 0.056(4) 0.041(4) 0.061(5) 0.006(4) 0.009(4) -0.006(4)
C24 0.052(4) 0.030(4) 0.064(5) 0.006(4) 0.008(4) -0.007(4)
C25 0.055(4) 0.028(4) 0.062(4) 0.004(4) 0.010(4) -0.009(4)
C26 0.058(4) 0.033(4) 0.063(4) 0.003(4) 0.009(4) -0.008(4)
C27 0.062(5) 0.036(4) 0.068(5) 0.001(4) 0.011(5) -0.010(5)
C28 0.066(5) 0.037(4) 0.065(5) -0.001(5) 0.011(5) -0.009(5)
C29 0.066(5) 0.036(4) 0.066(5) 0.004(5) 0.006(5) -0.007(5)
C30 0.060(5) 0.033(4) 0.065(5) 0.005(4) 0.010(4) -0.008(4)
C31 0.049(5) 0.044(5) 0.063(5) 0.005(4) 0.006(4) -0.010(5)
C32 0.050(4) 0.049(4) 0.064(5) 0.007(4) 0.008(4) -0.010(4)
C33 0.052(4) 0.051(4) 0.068(5) 0.014(4) 0.005(4) -0.007(4)
C34 0.054(4) 0.054(4) 0.071(5) 0.011(4) 0.002(4) -0.007(4)
C35 0.061(5) 0.056(5) 0.077(6) 0.011(5) -0.001(5) -0.006(5)
C36 0.062(5) 0.057(5) 0.078(6) 0.017(5) -0.004(5) -0.010(5)
C37 0.062(5) 0.061(5) 0.074(5) 0.020(5) 0.001(5) -0.008(5)
C38 0.056(5) 0.055(5) 0.070(5) 0.016(4) 0.003(4) -0.007(5)
C39 0.048(4) 0.049(4) 0.062(5) 0.006(4) 0.008(4) -0.007(4)
C40 0.050(4) 0.048(4) 0.060(4) 0.002(4) 0.007(4) -0.006(4)
C41 0.053(5) 0.053(5) 0.063(5) -0.001(4) 0.008(4) -0.004(5)
C42 0.058(5) 0.056(5) 0.066(5) 0.000(5) 0.006(5) -0.006(5)
C43 0.060(5) 0.054(5) 0.063(5) -0.003(5) 0.004(5) -0.004(5)
C44 0.057(5) 0.055(5) 0.067(5) -0.004(5) 0.010(5) -0.006(5)
C45 0.055(5) 0.052(4) 0.065(5) -0.001(4) 0.010(4) -0.007(4)

loop_
_atom_type_symbol
_atom_type_description
_atom_type_scat_dispersion_real
_atom_type_scat_dispersion_imag
_atom_type_scat_source
C C 0.0033 0.0016 'International Tables Vol C Tables 4.2.6.8 and 6.1.1.4'
H H 0.0000 0.0000 'International Tables Vol C Tables 4.2.6.8 and 6.1.1.4'
N N 0.0061 0.0033 'International Tables Vol C Tables 4.2.6.8 and 6.1.1.4'
S S 0.1246 0.1234 'International Tables Vol C Tables 4.2.6.8 and 6.1.1.4'
Bi Bi -4.1077 10.2566 'International Tables Vol C Tables 4.2.6.8 and 6.1.1.4'

loop_
_geom_angle_atom_site_label_1
_geom_angle_atom_site_label_2
_geom_angle_atom_site_label_3
_geom_angle
_geom_angle_publ_flag
S1 Bi1 S5 86.34(14) y
S1 Bi1 S3 84.88(13) y
S5 Bi1 S3 85.08(15) y
S1 Bi1 S6 93.02(14) y
S5 Bi1 S6 64.63(13) y
S3 Bi1 S6 149.71(13) y
S1 Bi1 S2 64.67(13) y
S5 Bi1 S2 148.45(13) y
S3 Bi1 S2 103.40(15) y
S6 Bi1 S2 102.90(14) y
S1 Bi1 S4 148.17(14) y
S5 Bi1 S4 93.00(15) y
S3 Bi1 S4 63.39(12) y
S6 Bi1 S4 115.41(14) y
S2 Bi1 S4 118.10(15) y
C1 S1 Bi1 92.1(5) ?
C1 S2 Bi1 83.9(5) ?
C16 S3 Bi1 90.3(5) ?
C16 S4 Bi1 84.1(5) ?
C31 S5 Bi1 91.4(6) ?
C31 S6 Bi1 85.1(6) ?
C1 N1 C2 123.6(12) ?
C1 N1 C9 122.7(12) ?
C2 N1 C9 112.7(11) ?
C16 N2 C24 123.3(11) ?
C16 N2 C17 121.1(11) ?
C24 N2 C17 115.1(12) ?
C31 N3 C32 121.7(14) ?
C31 N3 C39 121.1(12) ?
C32 N3 C39 116.9(12) ?
N1 C1 S2 121.2(11) ?
N1 C1 S1 120.1(11) ?
S2 C1 S1 118.7(8) ?
N1 C2 C3 111.1(12) ?
N1 C2 H2A 109.4 ?
C3 C2 H2A 109.4 ?
N1 C2 H2B 109.4 ?
C3 C2 H2B 109.4 ?
H2A C2 H2B 108.0 ?
C4 C3 C8 115.9(15) ?
C4 C3 C2 123.2(12) ?
C8 C3 C2 120.9(13) ?
C3 C4 C5 123.4(14) ?
C3 C4 H4 118.3 ?
C5 C4 H4 118.3 ?
C6 C5 C4 119.6(15) ?
C6 C5 H5 120.2 ?
C4 C5 H5 120.2 ?
C7 C6 C5 118.0(16) ?
C7 C6 H6 121.0 ?
C5 C6 H6 121.0 ?
C8 C7 C6 122.3(15) ?
C8 C7 H7 118.8 ?
C6 C7 H7 118.8 ?
C7 C8 C3 120.7(15) ?
C7 C8 H8 119.7 ?
C3 C8 H8 119.7 ?
N1 C9 C10 115.2(13) ?
N1 C9 H9A 108.5 ?
C10 C9 H9A 108.5 ?
N1 C9 H9B 108.5 ?
C10 C9 H9B 108.5 ?
H9A C9 H9B 107.5 ?
C15 C10 C11 121.9(16) ?
C15 C10 C9 120.3(14) ?
C11 C10 C9 117.7(15) ?
C10 C11 C12 117.4(16) ?
C10 C11 H11 121.3 ?
C12 C11 H11 121.3 ?
C13 C12 C11 122.9(15) ?
C13 C12 H12 118.6 ?
C11 C12 H12 118.6 ?
C12 C13 C14 119.4(16) ?
C12 C13 H13 120.3 ?
C14 C13 H13 120.3 ?
C13 C14 C15 119.5(16) ?
C13 C14 H14 120.3 ?
C15 C14 H14 120.3 ?
C10 C15 C14 118.9(15) ?
C10 C15 H15 120.6 ?
C14 C15 H15 120.6 ?
N2 C16 S4 122.4(10) ?
N2 C16 S3 116.8(10) ?
S4 C16 S3 120.8(9) ?
N2 C17 C18 112.3(12) ?
N2 C17 H17A 109.1 ?
C18 C17 H17A 109.1 ?
N2 C17 H17B 109.1 ?
C18 C17 H17B 109.1 ?
H17A C17 H17B 107.9 ?
C23 C18 C19 119.3(14) ?
C23 C18 C17 123.3(14) ?
C19 C18 C17 117.0(15) ?
C20 C19 C18 119.3(16) ?
C20 C19 H19 120.4 ?
C18 C19 H19 120.4 ?
C21 C20 C19 118.7(15) ?
C21 C20 H20 120.7 ?
C19 C20 H20 120.7 ?
C20 C21 C22 123.6(16) ?
C20 C21 H21 118.2 ?
C22 C21 H21 118.2 ?
C21 C22 C23 119.0(17) ?
C21 C22 H22 120.5 ?
C23 C22 H22 120.5 ?
C18 C23 C22 120.0(15) ?
C18 C23 H23 120.0 ?
C22 C23 H23 120.0 ?
N2 C24 C25 114.5(12) ?
N2 C24 H24A 108.6 ?
C25 C24 H24A 108.6 ?
N2 C24 H24B 108.6 ?
C25 C24 H24B 108.6 ?
H24A C24 H24B 107.6 ?
C30 C25 C26 116.2(16) ?
C30 C25 C24 120.5(14) ?
C26 C25 C24 123.3(14) ?
C27 C26 C25 121.4(16) ?
C27 C26 H26 119.3 ?
C25 C26 H26 119.3 ?
C28 C27 C26 119.0(17) ?
C28 C27 H27 120.5 ?
C26 C27 H27 120.5 ?
C27 C28 C29 123.0(18) ?
C27 C28 H28 118.5 ?
C29 C28 H28 118.5 ?
C28 C29 C30 117.0(17) ?
C28 C29 H29 121.5 ?
C30 C29 H29 121.5 ?
C29 C30 C25 123.3(16) ?
C29 C30 H30 118.3 ?
C25 C30 H30 118.3 ?
N3 C31 S6 121.9(13) ?
N3 C31 S5 119.6(12) ?
S6 C31 S5 118.4(10) ?
N3 C32 C33 114.3(12) ?
N3 C32 H32A 108.7 ?
C33 C32 H32A 108.7 ?
N3 C32 H32B 108.7 ?
C33 C32 H32B 108.7 ?
H32A C32 H32B 107.6 ?
C38 C33 C34 119.9(10) ?
C38 C33 C32 120.0(12) ?
C34 C33 C32 120.1(12) ?
C33 C34 C35 120.1(11) ?
C33 C34 H34 120.0 ?
C35 C34 H34 120.0 ?
C36 C35 C34 117.9(11) ?
C36 C35 H35 121.1 ?
C34 C35 H35 121.1 ?
C37 C36 C35 122.8(11) ?
C37 C36 H36 118.6 ?
C35 C36 H36 118.6 ?
C36 C37 C38 118.9(11) ?
C36 C37 H37 120.5 ?
C38 C37 H37 120.5 ?
C33 C38 C37 120.3(11) ?
C33 C38 H38 119.9 ?
C37 C38 H38 119.9 ?
N3 C39 C40 116.1(12) ?
N3 C39 H39A 108.3 ?
C40 C39 H39A 108.3 ?
N3 C39 H39B 108.3 ?
C40 C39 H39B 108.3 ?
H39A C39 H39B 107.4 ?
C41 C40 C45 117.7(15) ?
C41 C40 C39 121.0(13) ?
C45 C40 C39 121.2(13) ?
C42 C41 C40 120.7(16) ?
C42 C41 H41 119.6 ?
C40 C41 H41 119.6 ?
C43 C42 C41 121.1(16) ?
C43 C42 H42 119.4 ?
C41 C42 H42 119.4 ?
C42 C43 C44 120.2(16) ?
C42 C43 H43 119.9 ?
C44 C43 H43 119.9 ?
C43 C44 C45 120.2(16) ?
C43 C44 H44 119.9 ?
C45 C44 H44 119.9 ?
C44 C45 C40 120.1(15) ?
C44 C45 H45 120.0 ?
C40 C45 H45 120.0 ?

loop_
_geom_bond_atom_site_label_1
_geom_bond_atom_site_label_2
_geom_bond_distance
_geom_bond_publ_flag
Bi1 S1 2.664(4) y
Bi1 S5 2.682(4) y
Bi1 S3 2.731(4) y
Bi1 S6 2.904(5) y
Bi1 S2 2.931(4) y
Bi1 S4 2.965(5) y
S1 C1 1.753(15) y
S2 C1 1.736(15) y
S3 C16 1.759(14) y
S4 C16 1.691(16) y
S5 C31 1.765(18) y
S6 C31 1.718(16) y
N1 C1 1.329(17) ?
N1 C2 1.487(17) ?
N1 C9 1.488(18) ?
N2 C16 1.354(18) ?
N2 C24 1.458(17) ?
N2 C17 1.472(17) ?
N3 C31 1.328(19) ?
N3 C32 1.466(18) ?
N3 C39 1.473(19) ?
C2 C3 1.54(2) ?
C2 H2A 0.9700 ?
C2 H2B 0.9700 ?
C3 C4 1.374(14) ?
C3 C8 1.405(14) ?
C4 C5 1.384(14) ?
C4 H4 0.9300 ?
C5 C6 1.378(14) ?
C5 H5 0.9300 ?
C6 C7 1.373(15) ?
C6 H6 0.9300 ?
C7 C8 1.370(14) ?
C7 H7 0.9300 ?
C8 H8 0.9300 ?
C9 C10 1.55(2) ?
C9 H9A 0.9700 ?
C9 H9B 0.9700 ?
C10 C15 1.37(2) ?
C10 C11 1.395(19) ?
C11 C12 1.40(2) ?
C11 H11 0.9300 ?
C12 C13 1.34(2) ?
C12 H12 0.9300 ?
C13 C14 1.41(2) ?
C13 H13 0.9300 ?
C14 C15 1.42(2) ?
C14 H14 0.9300 ?
C15 H15 0.9300 ?
C17 C18 1.55(2) ?
C17 H17A 0.9700 ?
C17 H17B 0.9700 ?
C18 C23 1.38(2) ?
C18 C19 1.44(2) ?
C19 C20 1.42(2) ?
C19 H19 0.9300 ?
C20 C21 1.34(2) ?
C20 H20 0.9300 ?
C21 C22 1.38(2) ?
C21 H21 0.9300 ?
C22 C23 1.41(2) ?
C22 H22 0.9300 ?
C23 H23 0.9300 ?
C24 C25 1.52(2) ?
C24 H24A 0.9700 ?
C24 H24B 0.9700 ?
C25 C30 1.39(2) ?
C25 C26 1.40(2) ?
C26 C27 1.37(2) ?
C26 H26 0.9300 ?
C27 C28 1.36(2) ?
C27 H27 0.9300 ?
C28 C29 1.36(2) ?
C28 H28 0.9300 ?
C29 C30 1.38(2) ?
C29 H29 0.9300 ?
C30 H30 0.9300 ?
C32 C33 1.554(18) ?
C32 H32A 0.9700 ?
C32 H32B 0.9700 ?
C33 C38 1.374(13) ?
C33 C34 1.375(13) ?
C34 C35 1.387(13) ?
C34 H34 0.9300 ?
C35 C36 1.386(13) ?
C35 H35 0.9300 ?
C36 C37 1.331(13) ?
C36 H36 0.9300 ?
C37 C38 1.388(13) ?
C37 H37 0.9300 ?
C38 H38 0.9300 ?
C39 C40 1.51(2) ?
C39 H39A 0.9700 ?
C39 H39B 0.9700 ?
C40 C41 1.398(14) ?
C40 C45 1.419(15) ?
C41 C42 1.396(15) ?
C41 H41 0.9300 ?
C42 C43 1.361(15) ?
C42 H42 0.9300 ?
C43 C44 1.377(15) ?
C43 H43 0.9300 ?
C44 C45 1.410(15) ?
C44 H44 0.9300 ?
C45 H45 0.9300 ?
